data_7204938
loop_
_publ_author_name
'Yamamoto, Hiroshi M.'
'Maeda, Ryoko'
'Yamaura, Jun-Ichi'
'Kato, Reizo'

_publ_contact_author
;
    ENTER NAME
 ENTER ADDRESS
;
_publ_section_title
;
 Structural and physical properties of conducting cation radical salts
 containing supramolecular assemblies based on p-bis(iodoethynyl)benzene
 derivatives
;
_journal_issue 4
_journal_name_full 'Journal of Materials Chemistry'
_journal_page_first 1034
_journal_paper_doi 10.1039/b008170l
_journal_volume 11
_journal_year 2001
_chemical_formula_sum 'C40 H26 Cl F2 I2 S24'
_chemical_formula_weight 1603.34
_space_group_IT_number 2
_symmetry_cell_setting triclinic
_symmetry_Int_Tables_number 2
_symmetry_space_group_name_Hall '-P 1'
_symmetry_space_group_name_H-M 'P -1'
_atom_sites_solution_primary direct
_atom_sites_solution_secondary 'Fourier difference'
_audit_creation_date 'Sat May 23 21:59:14 1998'
_audit_creation_method 'from TEXRAY.INF file'
_cell_angle_alpha 98.125(5)
_cell_angle_beta 107.703(4)
_cell_angle_gamma 75.622(3)
_cell_formula_units_Z 1
_cell_length_a 10.3480(6)
_cell_length_b 15.550(1)
_cell_length_c 9.2610(5)
_cell_measurement_reflns_used 0
_cell_measurement_temperature 293.2
_cell_measurement_theta_max 0.0
_cell_measurement_theta_min 0.0
_cell_volume 1371.67(14)
_computing_cell_refinement 'MacScience Diffractometer Control'
_computing_data_collection 'MacScience Diffractometer Control'
_computing_data_reduction teXsan
_computing_publication_material teXsan
_computing_structure_refinement teXsan
_computing_structure_solution SIR92
_diffrn_ambient_temperature 293.2
_diffrn_measurement_device 'Mac Sciecne DIP320'
_diffrn_orient_matrix_UB_11 0.00000
_diffrn_orient_matrix_UB_12 0.00000
_diffrn_orient_matrix_UB_13 0.00000
_diffrn_orient_matrix_UB_21 0.00000
_diffrn_orient_matrix_UB_22 0.00000
_diffrn_orient_matrix_UB_23 0.00000
_diffrn_orient_matrix_UB_31 0.00000
_diffrn_orient_matrix_UB_32 0.00000
_diffrn_orient_matrix_UB_33 0.00000
_diffrn_radiation_detector 'scintillation counter'
_diffrn_radiation_monochromator graphite
_diffrn_radiation_source 'Mac Science rotating anode'
_diffrn_radiation_type 'Mo K\a'
_diffrn_radiation_wavelength 0.7107
_diffrn_reflns_av_R_equivalents 0.000
_diffrn_reflns_av_sigmaI/netI 0.040
_diffrn_reflns_limit_h_max 13
_diffrn_reflns_limit_h_min -14
_diffrn_reflns_limit_k_max 21
_diffrn_reflns_limit_k_min -22
_diffrn_reflns_limit_l_max 10
_diffrn_reflns_limit_l_min 0
_diffrn_reflns_number 13318
_diffrn_reflns_reduction_process 'Lp corrections applied'
_diffrn_reflns_theta_max 0.00
_diffrn_reflns_theta_min 0.00
_diffrn_standards_decay_% 0.00
_diffrn_standards_interval_count 0
_diffrn_standards_number 0
_exptl_absorpt_coefficient_mu 2.150
_exptl_absorpt_correction_type none
_exptl_crystal_colour black
_exptl_crystal_density_diffrn 1.941
_exptl_crystal_density_meas ?
_exptl_crystal_description block
_exptl_crystal_F_000 791.00
_exptl_crystal_size_max 0.300
_exptl_crystal_size_mid 0.250
_exptl_crystal_size_min 0.200
_refine_diff_density_max 0.99
_refine_diff_density_min -0.86
_refine_ls_extinction_coef 0.0009(5)
_refine_ls_extinction_method 'Zachariasen(1967) type 2 Gaussian isotropic'
_refine_ls_goodness_of_fit_obs 2.762
_refine_ls_hydrogen_treatment noref
_refine_ls_matrix_type full
_refine_ls_number_constraints 0
_refine_ls_number_parameters 314
_refine_ls_number_reflns 5137
_refine_ls_number_restraints 0
_refine_ls_R_factor_obs 0.0327
_refine_ls_shift/esd_max 0.2520
_refine_ls_shift/esd_mean 0.0210
_refine_ls_structure_factor_coef F
_refine_ls_weighting_details 'w = 1/[\s^2^(Fo) + 0.00000|Fo|^2^]'
_refine_ls_weighting_scheme calc
_refine_ls_wR_factor_obs 0.0408
_reflns_number_observed 5137
_reflns_number_total 5895
_reflns_observed_criterion >3.0sigma(I)
_cod_data_source_file b008170l.txt
_cod_data_source_block ET3Cl.DFBIB
_cod_depositor_comments
;
The following automatic conversions were performed:
'_atoms_sites_solution_primary' tag replaced with
'_atom_sites_solution_primary'.

'_atoms_sites_solution_secondary'
tag replaced with '_atom_sites_solution_secondary'.

Automatic conversion script
Id: cif_correct_tags 1440 2010-10-19 06:21:57Z saulius 

The following automatic conversions were performed:

'_refine_ls_weighting_scheme' value 'w = 1/[\s^2^(Fo) +
0.00000|Fo|^2^]' was changed to 'calc'. New tag
'_refine_ls_weighting_details' was created. The value of the new tag
was set to 'w = 1/[\s^2^(Fo) + 0.00000|Fo|^2^]'.

Automatic conversion script
Id: cif_fix_values 3143 2015-03-26 13:38:13Z robertas 

The following automatic conversions were performed:

'_atom_sites_solution_primary' value 'direct methods' was changed to
'direct'.

Automatic conversion script
Id: cif_fix_values 6452 2018-10-05 10:23:21Z andrius 
;
_cod_original_cell_volume 1371.7(1)
_cod_original_sg_symbol_H-M 'P -1         '
_cod_original_formula_sum 'C40 H26 Cl F2 I2 S24 '
_cod_database_code 7204938

loop_
_symmetry_equiv_pos_as_xyz
x,y,z
-x,-y,-z

loop_
_atom_site_aniso_label
_atom_site_aniso_U_11
_atom_site_aniso_U_22
_atom_site_aniso_U_33
_atom_site_aniso_U_12
_atom_site_aniso_U_13
_atom_site_aniso_U_23
I(1) 0.0346(1) 0.0558(1) 0.0355(2) -0.00841(8) 0.00288(8) 0.0021(1)
Cl(1) 0.0420(5) 0.0735(8) 0.0343(8) -0.0096(5) 0.0059(5) 0.0054(6)
S(1) 0.0420(4) 0.0432(4) 0.0454(6) 0.0068(3) 0.0045(4) -0.0085(4)
S(2) 0.0399(4) 0.0464(4) 0.0523(7) -0.0022(3) 0.0088(4) -0.0150(4)
S(3) 0.0427(4) 0.0595(5) 0.0588(7) -0.0018(4) 0.0114(4) -0.0261(5)
S(4) 0.0353(4) 0.0737(6) 0.0578(8) 0.0059(4) 0.0099(4) -0.0201(5)
S(5) 0.0453(4) 0.0426(4) 0.0422(6) 0.0080(3) 0.0028(4) -0.0088(4)
S(6) 0.0396(4) 0.0478(4) 0.0520(7) -0.0031(3) 0.0083(4) -0.0172(4)
S(7) 0.0388(4) 0.0470(4) 0.0519(7) -0.0032(3) 0.0076(4) -0.0159(4)
S(8) 0.0404(4) 0.0411(4) 0.0400(6) 0.0069(3) 0.0055(3) -0.0067(4)
S(9) 0.0458(4) 0.0678(6) 0.0611(8) 0.0000(4) 0.0091(4) -0.0342(5)
S(10) 0.0362(4) 0.0918(7) 0.0675(9) 0.0104(4) 0.0079(4) -0.0333(6)
S(11) 0.0327(4) 0.0766(6) 0.0593(8) 0.0046(4) 0.0094(4) -0.0209(5)
S(12) 0.0411(4) 0.0585(5) 0.0501(7) 0.0045(3) 0.0069(4) -0.0227(4)
F(1) 0.049(1) 0.089(1) 0.042(1) -0.0173(10) 0.0209(9) 0.001(1)
C(1) 0.041(1) 0.032(1) 0.038(2) -0.002(1) 0.013(1) -0.002(1)
C(2) 0.041(1) 0.035(1) 0.036(2) -0.004(1) 0.016(1) -0.006(1)
C(3) 0.036(1) 0.039(1) 0.047(2) -0.001(1) 0.017(1) -0.006(1)
C(4) 0.053(2) 0.059(2) 0.057(3) -0.003(2) 0.019(2) -0.018(2)
C(5) 0.048(2) 0.061(2) 0.059(3) 0.002(1) 0.022(2) -0.001(2)
C(6) 0.040(1) 0.031(1) 0.035(2) -0.003(1) 0.011(1) -0.002(1)
C(7) 0.040(1) 0.031(1) 0.035(2) -0.004(1) 0.011(1) -0.002(1)
C(8) 0.040(1) 0.039(1) 0.036(2) -0.006(1) 0.018(1) -0.011(1)
C(9) 0.035(1) 0.045(2) 0.047(2) -0.004(1) 0.018(1) -0.011(2)
C(10) 0.035(1) 0.041(2) 0.039(2) -0.003(1) 0.016(1) -0.007(1)
C(11) 0.037(1) 0.036(1) 0.034(2) -0.003(1) 0.015(1) -0.004(1)
C(12) 0.061(2) 0.060(2) 0.073(3) 0.008(2) 0.004(2) -0.021(2)
C(13) 0.052(2) 0.076(3) 0.066(3) 0.012(2) 0.025(2) -0.008(2)
C(14) 0.046(2) 0.046(2) 0.062(3) 0.000(1) 0.027(2) -0.002(2)
C(15) 0.044(2) 0.046(2) 0.057(3) 0.005(1) 0.012(2) -0.008(2)
C(16) 0.038(1) 0.041(2) 0.036(2) -0.007(1) 0.012(1) -0.002(1)
C(17) 0.034(1) 0.035(1) 0.035(2) -0.005(1) 0.004(1) -0.002(1)
C(18) 0.030(1) 0.039(1) 0.045(2) -0.007(1) 0.010(1) -0.002(1)
C(19) 0.037(1) 0.042(2) 0.043(2) -0.006(1) 0.009(1) -0.002(1)
C(20) 0.036(1) 0.051(2) 0.039(2) -0.008(1) 0.004(1) 0.002(1)

loop_
_atom_site_label
_atom_site_fract_x
_atom_site_fract_y
_atom_site_fract_z
_atom_site_U_iso_or_equiv
_atom_site_thermal_displace_type
_atom_site_calc_flag
_atom_site_calc_attached_atom
_atom_site_occupancy
_atom_site_refinement_flags
I(1) -0.13115(2) 0.99951(1) 0.64710(2) 0.04380(7) Uani d . 1.00 .
Cl(1) 0.0000 1.0000 1.0000 0.0513(3) Uani d . 0.50 S
S(1) 0.53908(8) 0.58746(5) 0.7070(1) 0.0493(2) Uani d . 1.00 .
S(2) 0.28433(8) 0.57190(5) 0.4658(1) 0.0502(2) Uani d . 1.00 .
S(3) 0.41243(8) 0.75026(6) 0.8618(1) 0.0589(3) Uani d . 1.00 .
S(4) 0.10775(8) 0.73115(7) 0.5809(1) 0.0619(3) Uani d . 1.00 .
S(5) 0.86905(8) 0.58277(5) 1.3810(1) 0.0498(2) Uani d . 1.00 .
S(6) 0.61247(8) 0.57390(5) 1.1362(1) 0.0506(2) Uani d . 1.00 .
S(7) 1.04428(8) 0.42989(5) 1.1973(1) 0.0500(2) Uani d . 1.00 .
S(8) 0.78774(8) 0.41887(5) 0.9532(1) 0.0456(2) Uani d . 1.00 .
S(9) 0.75068(9) 0.74820(7) 1.5353(1) 0.0656(3) Uani d . 1.00 .
S(10) 0.44509(9) 0.73809(8) 1.2494(1) 0.0749(3) Uani d . 1.00 .
S(11) 1.21792(8) 0.27145(7) 1.0774(1) 0.0624(3) Uani d . 1.00 .
S(12) 0.91003(8) 0.25790(6) 0.7929(1) 0.0566(3) Uani d . 1.00 .
F(1) -0.5835(2) 0.9983(1) 0.2483(2) 0.0578(6) Uani d . 1.00 .
C(1) 0.4626(3) 0.5339(2) 0.5368(4) 0.0381(8) Uani d . 1.00 .
C(2) 0.3891(3) 0.6691(2) 0.7125(4) 0.0375(8) Uani d . 1.00 .
C(3) 0.2724(3) 0.6614(2) 0.6011(4) 0.0415(9) Uani d . 1.00 .
C(4) 0.2363(4) 0.8121(2) 0.8490(5) 0.059(1) Uani d . 1.00 .
C(5) 0.1244(4) 0.7647(2) 0.7764(5) 0.057(1) Uani d . 1.00 .
C(6) 0.7916(3) 0.5336(2) 1.2050(4) 0.0366(8) Uani d . 1.00 .
C(7) 0.8647(3) 0.4691(2) 1.1284(4) 0.0365(8) Uani d . 1.00 .
C(8) 0.7225(3) 0.6677(2) 1.3857(4) 0.0385(8) Uani d . 1.00 .
C(9) 0.6058(3) 0.6636(2) 1.2730(4) 0.0434(9) Uani d . 1.00 .
C(10) 1.0546(3) 0.3424(2) 1.0571(4) 0.0389(8) Uani d . 1.00 .
C(11) 0.9372(3) 0.3369(2) 0.9450(4) 0.0360(8) Uani d . 1.00 .
C(12) 0.5829(4) 0.8206(3) 1.5127(5) 0.074(1) Uani d . 1.00 .
C(13) 0.4618(4) 0.7810(3) 1.4398(5) 0.069(1) Uani d . 1.00 .
C(14) 1.1985(3) 0.2302(2) 0.8833(5) 0.051(1) Uani d . 1.00 .
C(15) 1.0791(3) 0.1848(2) 0.8184(4) 0.053(1) Uani d . 1.00 .
C(16) -0.5432(3) 0.9994(2) 0.1225(4) 0.0384(8) Uani d . 1.00 .
C(17) -0.4029(3) 1.0000(2) 0.1456(4) 0.0366(8) Uani d . 1.00 .
C(18) -0.3611(3) 1.0001(2) 0.0158(4) 0.0385(8) Uani d . 1.00 .
C(19) -0.3107(3) 1.0002(2) 0.2967(4) 0.0416(8) Uani d . 1.00 .
C(20) -0.2394(3) 1.0000(2) 0.4251(4) 0.0440(9) Uani d . 1.00 .
H(1) 0.2310 0.8317 0.9495 0.0723 Uiso calc . 1.00 .
H(2) 0.2195 0.8624 0.7930 0.0723 Uiso calc . 1.00 .
H(3) 0.0387 0.8021 0.7846 0.0682 Uiso calc . 1.00 .
H(4) 0.1420 0.7125 0.8289 0.0682 Uiso calc . 1.00 .
H(5) 0.5761 0.8451 1.6094 0.0955 Uiso calc . 1.00 .
H(6) 0.5772 0.8662 1.4511 0.0955 Uiso calc . 1.00 .
H(7) 0.3808 0.8252 1.4425 0.0821 Uiso calc . 1.00 .
H(8) 0.4681 0.7333 1.4980 0.0821 Uiso calc . 1.00 .
H(9) 1.1838 0.2789 0.8242 0.0618 Uiso calc . 1.00 .
H(10) 1.2813 0.1888 0.8765 0.0618 Uiso calc . 1.00 .
H(11) 1.0878 0.1423 0.8874 0.0649 Uiso calc . 1.00 .
H(12) 1.0857 0.1562 0.7240 0.0649 Uiso calc . 1.00 .
H(13) -0.2675 1.0003 0.0250 0.0464 Uiso calc . 1.00 .

loop_
_atom_type_symbol
_atom_type_oxidation_number
_atom_type_number_in_cell
_atom_type_scat_dispersion_real
_atom_type_scat_dispersion_imag
_atom_type_scat_source
C 0 40 0.003 0.002
;International Tables for Crystallography
(1992, Vol. C, Tables 4.2.6.8 and 6.1.1.1)
;
S 0 24 0.125 0.123
;International Tables for Crystallography
(1992, Vol. C, Tables 4.2.6.8 and 6.1.1.1)
;
H 0 26 0.000 0.000
;International Tables for Crystallography
(1992, Vol. C, Table 6.1.1.2)
;
Cl 0 1 0.148 0.159
;International Tables for Crystallography
(1992, Vol. C, Tables 4.2.6.8 and 6.1.1.1)
;
I 0 2 -0.474 1.812
;International Tables for Crystallography
(1992, Vol. C, Tables 4.2.6.8 and 6.1.1.1)
;
F 0 2 0.017 0.010
;International Tables for Crystallography
(1992, Vol. C, Tables 4.2.6.8 and 6.1.1.1)
;

loop_
_geom_angle_atom_site_label_1
_geom_angle_atom_site_label_2
_geom_angle_atom_site_label_3
_geom_angle
_geom_angle_site_symmetry_1
_geom_angle_site_symmetry_2
_geom_angle_site_symmetry_3
_geom_angle_publ_flag
C(1) S(1) C(2) 95.3(1) 1_555 1_555 1_555 yes
C(1) S(2) C(3) 95.2(1) 1_555 1_555 1_555 yes
C(2) S(3) C(4) 102.9(2) 1_555 1_555 1_555 yes
C(3) S(4) C(5) 98.2(2) 1_555 1_555 1_555 yes
C(6) S(5) C(8) 95.1(1) 1_555 1_555 1_555 yes
C(6) S(6) C(9) 94.8(1) 1_555 1_555 1_555 yes
C(7) S(7) C(10) 95.2(1) 1_555 1_555 1_555 yes
C(7) S(8) C(11) 95.3(1) 1_555 1_555 1_555 yes
C(8) S(9) C(12) 103.4(2) 1_555 1_555 1_555 yes
C(9) S(10) C(13) 99.5(2) 1_555 1_555 1_555 yes
C(10) S(11) C(14) 99.0(2) 1_555 1_555 1_555 yes
C(11) S(12) C(15) 103.0(1) 1_555 1_555 1_555 yes
S(1) C(1) S(2) 115.2(2) 1_555 1_555 1_555 yes
S(1) C(1) C(1) 122.4(3) 1_555 1_555 2_666 yes
S(2) C(1) C(1) 122.3(3) 1_555 1_555 2_666 yes
S(1) C(2) S(3) 114.8(2) 1_555 1_555 1_555 yes
S(1) C(2) C(3) 116.4(2) 1_555 1_555 1_555 yes
S(3) C(2) C(3) 128.7(2) 1_555 1_555 1_555 yes
S(2) C(3) S(4) 116.3(2) 1_555 1_555 1_555 yes
S(2) C(3) C(2) 117.3(2) 1_555 1_555 1_555 yes
S(4) C(3) C(2) 126.3(2) 1_555 1_555 1_555 yes
S(3) C(4) C(5) 116.9(2) 1_555 1_555 1_555 yes
S(3) C(4) H(1) 107.7(3) 1_555 1_555 1_555 no
S(3) C(4) H(2) 107.7(3) 1_555 1_555 1_555 no
C(5) C(4) H(1) 107.6(3) 1_555 1_555 1_555 no
C(5) C(4) H(2) 107.5(3) 1_555 1_555 1_555 no
H(1) C(4) H(2) 109.3(3) 1_555 1_555 1_555 no
S(4) C(5) C(4) 114.2(3) 1_555 1_555 1_555 yes
S(4) C(5) H(3) 108.2(3) 1_555 1_555 1_555 no
S(4) C(5) H(4) 107.9(3) 1_555 1_555 1_555 no
C(4) C(5) H(3) 108.9(3) 1_555 1_555 1_555 no
C(4) C(5) H(4) 108.5(3) 1_555 1_555 1_555 no
H(3) C(5) H(4) 109.1(4) 1_555 1_555 1_555 no
S(5) C(6) S(6) 114.7(2) 1_555 1_555 1_555 yes
S(5) C(6) C(7) 122.5(2) 1_555 1_555 1_555 yes
S(6) C(6) C(7) 122.8(2) 1_555 1_555 1_555 yes
S(7) C(7) S(8) 114.8(2) 1_555 1_555 1_555 yes
S(7) C(7) C(6) 122.5(2) 1_555 1_555 1_555 yes
S(8) C(7) C(6) 122.8(2) 1_555 1_555 1_555 yes
S(5) C(8) S(9) 114.5(2) 1_555 1_555 1_555 yes
S(5) C(8) C(9) 116.7(2) 1_555 1_555 1_555 yes
S(9) C(8) C(9) 128.7(2) 1_555 1_555 1_555 yes
S(6) C(9) S(10) 115.8(2) 1_555 1_555 1_555 yes
S(6) C(9) C(8) 117.5(2) 1_555 1_555 1_555 yes
S(10) C(9) C(8) 126.7(3) 1_555 1_555 1_555 yes
S(7) C(10) S(11) 115.9(2) 1_555 1_555 1_555 yes
S(7) C(10) C(11) 117.3(2) 1_555 1_555 1_555 yes
S(11) C(10) C(11) 126.9(2) 1_555 1_555 1_555 yes
S(8) C(11) S(12) 114.1(2) 1_555 1_555 1_555 yes
S(8) C(11) C(10) 116.8(2) 1_555 1_555 1_555 yes
S(12) C(11) C(10) 129.1(2) 1_555 1_555 1_555 yes
S(9) C(12) C(13) 116.9(3) 1_555 1_555 1_555 yes
S(9) C(12) H(5) 107.9(3) 1_555 1_555 1_555 no
S(9) C(12) H(6) 107.2(4) 1_555 1_555 1_555 no
C(13) C(12) H(5) 107.7(4) 1_555 1_555 1_555 no
C(13) C(12) H(6) 106.7(4) 1_555 1_555 1_555 no
H(5) C(12) H(6) 110.4(4) 1_555 1_555 1_555 no
S(10) C(13) C(12) 115.8(3) 1_555 1_555 1_555 yes
S(10) C(13) H(7) 108.2(3) 1_555 1_555 1_555 no
S(10) C(13) H(8) 107.8(3) 1_555 1_555 1_555 no
C(12) C(13) H(7) 108.0(4) 1_555 1_555 1_555 no
C(12) C(13) H(8) 107.7(4) 1_555 1_555 1_555 no
H(7) C(13) H(8) 109.2(4) 1_555 1_555 1_555 no
S(11) C(14) C(15) 113.4(3) 1_555 1_555 1_555 yes
S(11) C(14) H(9) 108.6(3) 1_555 1_555 1_555 no
S(11) C(14) H(10) 108.7(3) 1_555 1_555 1_555 no
C(15) C(14) H(9) 108.2(3) 1_555 1_555 1_555 no
C(15) C(14) H(10) 108.3(3) 1_555 1_555 1_555 no
H(9) C(14) H(10) 109.5(3) 1_555 1_555 1_555 no
S(12) C(15) C(14) 114.6(2) 1_555 1_555 1_555 yes
S(12) C(15) H(11) 107.8(3) 1_555 1_555 1_555 no
S(12) C(15) H(12) 108.7(3) 1_555 1_555 1_555 no
C(14) C(15) H(11) 107.2(3) 1_555 1_555 1_555 no
C(14) C(15) H(12) 108.2(3) 1_555 1_555 1_555 no
H(11) C(15) H(12) 110.3(3) 1_555 1_555 1_555 no
F(1) C(16) C(17) 116.6(3) 1_555 1_555 1_555 yes
F(1) C(16) C(18) 118.9(3) 1_555 1_555 2_475 yes
C(17) C(16) C(18) 124.5(3) 1_555 1_555 2_475 yes
C(16) C(17) C(18) 116.5(3) 1_555 1_555 1_555 yes
C(16) C(17) C(19) 120.0(3) 1_555 1_555 1_555 yes
C(18) C(17) C(19) 123.4(3) 1_555 1_555 1_555 yes
C(16) C(18) C(17) 118.9(3) 2_475 1_555 1_555 yes
C(16) C(18) H(13) 121.1(3) 2_475 1_555 1_555 no
C(17) C(18) H(13) 120.0(3) 1_555 1_555 1_555 no
C(17) C(19) C(20) 176.6(4) 1_555 1_555 1_555 yes
I(1) C(20) C(19) 175.8(3) 1_555 1_555 1_555 yes

loop_
_geom_bond_atom_site_label_1
_geom_bond_atom_site_label_2
_geom_bond_distance
_geom_bond_site_symmetry_1
_geom_bond_site_symmetry_2
_geom_bond_publ_flag
I(1) C(20) 2.021(3) 1_555 1_555 yes
S(1) C(1) 1.733(3) 1_555 1_555 yes
S(1) C(2) 1.753(3) 1_555 1_555 yes
S(2) C(1) 1.736(3) 1_555 1_555 yes
S(2) C(3) 1.742(3) 1_555 1_555 yes
S(3) C(2) 1.737(3) 1_555 1_555 yes
S(3) C(4) 1.814(3) 1_555 1_555 yes
S(4) C(3) 1.749(3) 1_555 1_555 yes
S(4) C(5) 1.780(4) 1_555 1_555 yes
S(5) C(6) 1.744(3) 1_555 1_555 yes
S(5) C(8) 1.754(3) 1_555 1_555 yes
S(6) C(6) 1.747(3) 1_555 1_555 yes
S(6) C(9) 1.749(3) 1_555 1_555 yes
S(7) C(7) 1.749(3) 1_555 1_555 yes
S(7) C(10) 1.749(3) 1_555 1_555 yes
S(8) C(7) 1.744(3) 1_555 1_555 yes
S(8) C(11) 1.757(3) 1_555 1_555 yes
S(9) C(8) 1.737(3) 1_555 1_555 yes
S(9) C(12) 1.789(4) 1_555 1_555 yes
S(10) C(9) 1.746(3) 1_555 1_555 yes
S(10) C(13) 1.767(5) 1_555 1_555 yes
S(11) C(10) 1.746(3) 1_555 1_555 yes
S(11) C(14) 1.789(4) 1_555 1_555 yes
S(12) C(11) 1.737(3) 1_555 1_555 yes
S(12) C(15) 1.801(3) 1_555 1_555 yes
F(1) C(16) 1.355(4) 1_555 1_555 yes
C(1) C(1) 1.375(6) 1_555 2_666 yes
C(2) C(3) 1.348(4) 1_555 1_555 yes
C(4) C(5) 1.465(5) 1_555 1_555 yes
C(6) C(7) 1.352(4) 1_555 1_555 yes
C(8) C(9) 1.344(4) 1_555 1_555 yes
C(10) C(11) 1.349(4) 1_555 1_555 yes
C(12) C(13) 1.469(6) 1_555 1_555 yes
C(14) C(15) 1.500(5) 1_555 1_555 yes
C(16) C(17) 1.403(4) 1_555 1_555 yes
C(16) C(18) 1.360(4) 1_555 2_475 yes
C(17) C(18) 1.397(5) 1_555 1_555 yes
C(17) C(19) 1.434(4) 1_555 1_555 yes
C(19) C(20) 1.193(5) 1_555 1_555 yes

loop_
_geom_contact_atom_site_label_1
_geom_contact_atom_site_label_2
_geom_contact_distance
_geom_contact_site_symmetry_1
_geom_contact_site_symmetry_2
_geom_contact_publ_flag
I(1) Cl(1) 3.1343(2) 1_555 1_555 ?
I(1) F(1) 3.368(2) 1_555 2_476 ?
S(3) S(10) 3.530(2) 1_555 1_555 ?
S(4) S(12) 3.437(2) 1_555 2_666 ?
S(4) S(9) 3.535(1) 1_555 1_454 ?
S(9) S(11) 3.551(2) 1_555 2_768 ?
S(10) S(12) 3.561(1) 1_555 2_667 ?
F(1) C(12) 3.327(4) 1_555 2_577 ?
C(4) C(18) 3.408(5) 1_555 2_576 ?
C(5) C(11) 3.494(5) 1_555 2_667 ?
C(5) C(10) 3.546(5) 1_555 2_667 ?
C(8) C(14) 3.520(5) 1_555 2_767 ?
C(15) C(19) 3.524(4) 1_555 2_666 ?
